data_2000923
loop_
_publ_author_name
'Brito, I.'
'Cataldo, F.'
'Astudillo, L.'
'Rivera, P.'

_publ_section_title
;
 Structure of octabenzone
;
_journal_issue 5
_journal_name_full 'Acta Crystallographica Section C'
_journal_page_first 934
_journal_page_last 936
_journal_paper_doi 10.1107/S0108270191011496
_journal_volume 48
_journal_year 1992
_chemical_formula_moiety 'C21 H26 O3'
_chemical_formula_sum 'C21 H26 O3'
_chemical_formula_weight 326.4
_space_group_IT_number 14
_space_group_name_Hall '-P 2yn'
_space_group_name_H-M_alt 'P 1 21/n 1'
_symmetry_cell_setting monoclinic
_symmetry_space_group_name_H-M 'P 1 21/n 1'
_cell_angle_alpha 90
_cell_angle_beta 98.48(4)
_cell_angle_gamma 90
_cell_formula_units_Z 4
_cell_length_a 10.1860(10)
_cell_length_b 5.5460(10)
_cell_length_c 33.232(2)
_cell_volume 1856.8(4)
_diffrn_radiation_type Cu
_diffrn_radiation_wavelength 1.5418
_exptl_absorpt_coefficient_mu 0.574
_exptl_crystal_density_diffrn 1.17
_exptl_crystal_F_000 704
_cod_data_source_file al0492.cif
_cod_data_source_block al0492a
_cod_depositor_comments
;
Adding counts of attached hydrogens according to the scheme, presented in
the original publication. As a result, calculated chemical formula is the
same as published one.

Andrius Merkys
2015-09-15
;
_cod_original_cell_volume 1856.8(2)
_cod_original_sg_symbol_H-M 'P 21/n'
_cod_database_code 2000923

loop_
_space_group_symop_id
_space_group_symop_operation_xyz
1 x,y,z
2 -x+1/2,y+1/2,-z+1/2
3 -x,-y,-z
4 x+1/2,-y+1/2,z+1/2

loop_
_atom_site_label
_atom_site_fract_x
_atom_site_fract_y
_atom_site_fract_z
_atom_site_U_iso_or_equiv
_atom_site_attached_hydrogens
O1 .6439(2) -.2528(4) .51497(5) .0600(10) 0
O2 1.0496(2) .1061(4) .40072(6) .0760(10) 0
O3 1.0337(2) -.2302(4) .45230(6) .0720(10) 1
C1 .9184(4) -1.1890(8) .72821(12) .1010(10) 3
C2 .7795(4) -1.1855(7) .70632(11) .091(2) 2
C3 .7448(3) -.9694(6) .67935(9) .0670(10) 2
C4 .6032(4) -.9682(6) .65797(9) .0730(10) 2
C5 .5641(3) -.7509(6) .63112(9) .0670(10) 2
C6 .6488(3) -.7114(5) .59758(9) .0610(10) 2
C7 .5987(3) -.5081(5) .56885(8) .0590(10) 2
C8 .6967(3) -.4497(5) .54071(8) .0570(10) 2
C9 .7190(3) -.1649(5) .48791(8) .0500(10) 0
C10 .6630(3) .0311(5) .46463(8) .0550(10) 1
C11 .7303(3) .1325(5) .43633(8) .0540(10) 1
C12 .8562(3) .0483(5) .43019(8) .0510(10) 0
C13 .9109(3) -.1445(5) .45503(8) .0540(10) 0
C14 .8423(3) -.2534(5) .48310(8) .0550(10) 1
C15 .8640(3) .3107(5) .36704(8) .0560(10) 0
C16 .7422(3) .2516(6) .34445(9) .0650(10) 1
C17 .6890(4) .3935(7) .31172(10) .0830(10) 1
C18 .7551(5) .5937(8) .30184(12) .090(2) 1
C19 .8754(5) .6566(7) .32438(13) .090(2) 1
C20 .9304(4) .5134(6) .35643(11) .0740(10) 1
C21 .9294(3) .1506(5) .40029(9) .0580(10) 0

loop_
_geom_bond_atom_site_label_1
_geom_bond_atom_site_label_2
_geom_bond_distance
O1 C8 1.441(3)
O1 C9 1.355(4)
O2 C21 1.247(4)
O3 C13 1.354(4)
C1 C2 1.493(6)
C2 C3 1.507(5)
C3 C4 1.511(5)
C4 C5 1.517(5)
C5 C6 1.523(5)
C6 C7 1.516(4)
C7 C8 1.500(4)
C9 C10 1.406(4)
C9 C14 1.379(4)
C10 C11 1.364(4)
C11 C12 1.408(4)
C12 C13 1.414(4)
C12 C21 1.443(4)
C13 C14 1.383(4)
C15 C16 1.391(4)
C15 C20 1.385(5)
C15 C21 1.495(4)
C16 C17 1.387(5)
C17 C18 1.364(6)
C18 C19 1.383(6)
C19 C20 1.380(5)
